data_8107674
loop_
_publ_author_name
'Shi, Ju-Mei'
'Hao, Yong-Jia'
'Xu, Lian-Hua'
'Zhou, Ying'
'Wang, Hua-Bin'

_publ_section_title
;
 Synthesis and crystal structure of
 2-(3-oxo-3-phenylpropyl)isoindoline-1,3-dione, C17H13NO3
;
_journal_issue 6
_journal_name_full 'Zeitschrift f\"ur Kristallographie - New Crystal Structures'
_journal_page_first 1107
_journal_page_last 1108
_journal_paper_doi 10.1515/ncrs-2023-0342
_journal_volume 238
_journal_year 2023
_chemical_formula_moiety 'C17 H13 N O3'
_chemical_formula_sum 'C17 H13 N O3'
_chemical_formula_weight 279.28
_space_group_crystal_system monoclinic
_space_group_IT_number 14
_space_group_name_Hall '-P 2yn'
_space_group_name_H-M_alt 'P 1 21/n 1'
_atom_sites_solution_hydrogens geom
_atom_sites_solution_primary dual
_cell_angle_alpha 90
_cell_angle_beta 101.445(3)
_cell_angle_gamma 90
_cell_formula_units_Z 4
_cell_length_a 9.5306(2)
_cell_length_b 6.1971(2)
_cell_length_c 23.3849(7)
_cell_measurement_reflns_used 3262
_cell_measurement_temperature 120.00(10)
_cell_measurement_theta_max 73.8160
_cell_measurement_theta_min 3.8260
_cell_volume 1353.70(7)
_computing_cell_refinement 'CrysAlisPro 1.171.41.93a (Rigaku OD, 2020)'
_computing_data_collection 'CrysAlisPro 1.171.41.93a (Rigaku OD, 2020)'
_computing_data_reduction 'CrysAlisPro 1.171.41.93a (Rigaku OD, 2020)'
_computing_molecular_graphics 'Olex2 1.5-beta (Dolomanov et al., 2009)'
_computing_publication_material 'Olex2 1.5-beta (Dolomanov et al., 2009)'
_computing_structure_refinement 'SHELXL 2018/3 (Sheldrick, 2015)'
_computing_structure_solution 'SHELXT 2018/2 (Sheldrick, 2018)'
_diffrn_ambient_environment N~2~
_diffrn_ambient_temperature 120.00(10)
_diffrn_detector 'CCD plate'
_diffrn_detector_area_resol_mean 5.2684
_diffrn_detector_type AtlasS2
_diffrn_measured_fraction_theta_full 0.998
_diffrn_measured_fraction_theta_max 0.973
_diffrn_measurement_details
;
List of Runs (angles in degrees, time in seconds):

  # Type    Start    End  Width  t~exp~   \w     \q     \k     \f   Frames
--------------------------------------------------------------------------
  1  \w   -102.00 -20.00   1.00    1.10    --  -40.73 -57.00 150.00   82
  2  \w   -110.00 -64.00   1.00    1.10    --  -40.73-149.00 177.00   46
  3  \w   -113.00 -17.00   1.00    1.10    --  -40.73 -57.00  60.00   96
  4  \w    128.00 172.00   1.00    2.00    --  107.58 125.00 150.00   44
  5  \w    153.00 178.00   1.00    2.00    --  107.58 125.00  90.00   25
  6  \w    111.00 138.00   1.00    2.00    --  107.58 125.00  90.00   27
  7  \w    105.00 134.00   1.00    2.00    --  107.58 125.00  30.00   29
  8  \w     81.00 177.00   1.00    2.00    --  107.58  30.00  30.00   96
  9  \w    101.00 178.00   1.00    2.00    --  107.58  30.00 -60.00   77
 10  \w     52.00 108.00   1.00    2.00    --  107.58 -94.00-120.00   56
 11  \w     36.00 128.00   1.00    2.00    --  107.58 -77.00  90.00   92
;
_diffrn_measurement_device 'four-circle diffractometer'
_diffrn_measurement_device_type 'SuperNova, Dual, Cu at home/near, AtlasS2'
_diffrn_measurement_method '\w scans'
_diffrn_orient_matrix_type 'CrysAlisPro convention (1999,Acta A55,543-557)'
_diffrn_orient_matrix_UB_11 0.0905470000
_diffrn_orient_matrix_UB_12 0.0167187000
_diffrn_orient_matrix_UB_13 0.0622161000
_diffrn_orient_matrix_UB_21 -0.1238033000
_diffrn_orient_matrix_UB_22 -0.0994223000
_diffrn_orient_matrix_UB_23 0.0246751000
_diffrn_orient_matrix_UB_31 0.0605727000
_diffrn_orient_matrix_UB_32 -0.2272684000
_diffrn_orient_matrix_UB_33 -0.0061930000
_diffrn_radiation_monochromator mirror
_diffrn_radiation_probe x-ray
_diffrn_radiation_type 'Cu K\a'
_diffrn_radiation_wavelength 1.54184
_diffrn_reflns_av_R_equivalents 0.1194
_diffrn_reflns_av_unetI/netI 0.0876
_diffrn_reflns_Laue_measured_fraction_full 0.998
_diffrn_reflns_Laue_measured_fraction_max 0.973
_diffrn_reflns_limit_h_max 11
_diffrn_reflns_limit_h_min -11
_diffrn_reflns_limit_k_max 5
_diffrn_reflns_limit_k_min -7
_diffrn_reflns_limit_l_max 26
_diffrn_reflns_limit_l_min -28
_diffrn_reflns_number 5078
_diffrn_reflns_point_group_measured_fraction_full 0.998
_diffrn_reflns_point_group_measured_fraction_max 0.973
_diffrn_reflns_theta_full 67.684
_diffrn_reflns_theta_max 73.840
_diffrn_reflns_theta_min 3.857
_diffrn_source 'micro-focus sealed X-ray tube'
_diffrn_source_type 'SuperNova (Cu) X-ray Source'
_exptl_absorpt_coefficient_mu 0.775
_exptl_absorpt_correction_type none
_exptl_crystal_colour 'light colourless'
_exptl_crystal_density_diffrn 1.370
_exptl_crystal_description block
_exptl_crystal_F_000 584
_exptl_crystal_size_max 0.16
_exptl_crystal_size_mid 0.14
_exptl_crystal_size_min 0.12
_refine_diff_density_max 0.303
_refine_diff_density_min -0.407
_refine_diff_density_rms 0.080
_refine_ls_extinction_coef .
_refine_ls_extinction_method none
_refine_ls_goodness_of_fit_ref 1.053
_refine_ls_hydrogen_treatment constr
_refine_ls_matrix_type full
_refine_ls_number_parameters 190
_refine_ls_number_reflns 2663
_refine_ls_number_restraints 0
_refine_ls_restrained_S_all 1.053
_refine_ls_R_factor_all 0.0689
_refine_ls_R_factor_gt 0.0644
_refine_ls_shift/su_max 0.000
_refine_ls_shift/su_mean 0.000
_refine_ls_structure_factor_coef Fsqd
_refine_ls_weighting_details 'w=1/[\s^2^(Fo^2^)+(0.1195P)^2^+0.0555P] where P=(Fo^2^+2Fc^2^)/3'
_refine_ls_weighting_scheme calc
_refine_ls_wR_factor_gt 0.1814
_refine_ls_wR_factor_ref 0.1909
_reflns_Friedel_coverage 0.000
_reflns_Friedel_fraction_full .
_reflns_Friedel_fraction_max .
_reflns_number_gt 2298
_reflns_number_total 2663
_reflns_threshold_expression 'I > 2\s(I)'
_cod_data_source_file suppl_j_ncrs-2023-0342_suppl_001.cif
_cod_data_source_block 3287
_cod_database_code 8107674
_shelx_space_group_comment
;
The symmetry employed for this shelxl refinement is uniquely defined
by the following loop, which should always be used as a source of
symmetry information in preference to the above space-group names.
They are only intended as comments.
;
_olex2_refinement_description
;
1. Fixed Uiso
 At 1.2 times of:
  All C(H) groups, All C(H,H) groups
2.a Secondary CH2 refined with riding coordinates:
 C8(H8A,H8B), C9(H9A,H9B)
2.b Aromatic/amide H refined with riding coordinates:
 C2(H2), C3(H3), C4(H4), C5(H5), C6(H6), C12(H12), C13(H13), C14(H14), C15(H15)
;
_olex2_submission_special_instructions 'No special instructions were received'
_oxdiff_exptl_absorpt_empirical_details
;
Empirical correction (ABSPACK) includes:
;
_oxdiff_exptl_absorpt_empirical_full_max 2.772
_oxdiff_exptl_absorpt_empirical_full_min 0.625

loop_
_space_group_symop_operation_xyz
'x, y, z'
'-x+1/2, y+1/2, -z+1/2'
'-x, -y, -z'
'x-1/2, -y-1/2, z-1/2'

loop_
_atom_site_label
_atom_site_type_symbol
_atom_site_fract_x
_atom_site_fract_y
_atom_site_fract_z
_atom_site_U_iso_or_equiv
_atom_site_adp_type
_atom_site_occupancy
_atom_site_site_symmetry_order
_atom_site_calc_flag
_atom_site_refinement_flags_posn
_atom_site_refinement_flags_adp
_atom_site_refinement_flags_occupancy
_atom_site_disorder_assembly
_atom_site_disorder_group
O1 O 0.66334(17) -0.1034(2) 0.46288(7) 0.0390(4) Uani 1 1 d . . . . .
O2 O 0.35215(15) 0.5431(2) 0.41648(6) 0.0312(4) Uani 1 1 d . . . . .
O3 O 0.70904(14) 0.4709(2) 0.31323(6) 0.0307(4) Uani 1 1 d . . . . .
N1 N 0.54492(15) 0.4637(2) 0.37370(6) 0.0221(4) Uani 1 1 d . . . . .
C1 C 0.84965(17) 0.0300(3) 0.53629(7) 0.0225(4) Uani 1 1 d . . . . .
C2 C 0.86915(18) -0.1714(3) 0.56318(8) 0.0253(4) Uani 1 1 d . . . . .
H2 H 0.809668 -0.288787 0.547528 0.030 Uiso 1 1 calc R U . . .
C3 C 0.9746(2) -0.2017(3) 0.61259(8) 0.0306(4) Uani 1 1 d . . . . .
H3 H 0.987496 -0.339592 0.630602 0.037 Uiso 1 1 calc R U . . .
C4 C 1.0616(2) -0.0302(3) 0.63578(8) 0.0312(5) Uani 1 1 d . . . . .
H4 H 1.133812 -0.050574 0.669712 0.037 Uiso 1 1 calc R U . . .
C5 C 1.04260(19) 0.1707(3) 0.60923(9) 0.0305(4) Uani 1 1 d . . . . .
H5 H 1.102275 0.287837 0.624913 0.037 Uiso 1 1 calc R U . . .
C6 C 0.93649(18) 0.2011(3) 0.55971(8) 0.0262(4) Uani 1 1 d . . . . .
H6 H 0.923361 0.339325 0.541864 0.031 Uiso 1 1 calc R U . . .
C7 C 0.73344(19) 0.0535(3) 0.48336(7) 0.0241(4) Uani 1 1 d . . . . .
C8 C 0.70255(18) 0.2742(3) 0.45596(7) 0.0236(4) Uani 1 1 d . . . . .
H8A H 0.790176 0.332474 0.444926 0.028 Uiso 1 1 calc R U . . .
H8B H 0.673377 0.374111 0.484511 0.028 Uiso 1 1 calc R U . . .
C9 C 0.58384(19) 0.2580(3) 0.40220(8) 0.0256(4) Uani 1 1 d . . . . .
H9A H 0.614702 0.158636 0.373938 0.031 Uiso 1 1 calc R U . . .
H9B H 0.498066 0.194683 0.413610 0.031 Uiso 1 1 calc R U . . .
C10 C 0.42799(18) 0.5867(3) 0.38238(7) 0.0217(4) Uani 1 1 d . . . . .
C11 C 0.41576(16) 0.7686(3) 0.34028(7) 0.0205(4) Uani 1 1 d . . . . .
C12 C 0.31797(18) 0.9352(3) 0.33008(7) 0.0235(4) Uani 1 1 d . . . . .
H12 H 0.243342 0.947361 0.351458 0.028 Uiso 1 1 calc R U . . .
C13 C 0.3328(2) 1.0847(3) 0.28732(8) 0.0265(4) Uani 1 1 d . . . . .
H13 H 0.266970 1.201028 0.279038 0.032 Uiso 1 1 calc R U . . .
C14 C 0.4436(2) 1.0656(3) 0.25636(8) 0.0286(4) Uani 1 1 d . . . . .
H14 H 0.452107 1.170100 0.227516 0.034 Uiso 1 1 calc R U . . .
C15 C 0.54208(18) 0.8963(3) 0.26693(7) 0.0253(4) Uani 1 1 d . . . . .
H15 H 0.617284 0.883088 0.245888 0.030 Uiso 1 1 calc R U . . .
C16 C 0.52517(16) 0.7487(3) 0.30940(7) 0.0206(4) Uani 1 1 d . . . . .
C17 C 0.60796(17) 0.5499(3) 0.33014(7) 0.0222(4) Uani 1 1 d . . . . .

loop_
_atom_site_aniso_label
_atom_site_aniso_U_11
_atom_site_aniso_U_22
_atom_site_aniso_U_33
_atom_site_aniso_U_23
_atom_site_aniso_U_13
_atom_site_aniso_U_12
O1 0.0424(8) 0.0291(7) 0.0381(8) 0.0033(6) -0.0100(6) -0.0079(6)
O2 0.0308(7) 0.0365(8) 0.0304(7) 0.0051(5) 0.0157(5) -0.0009(5)
O3 0.0218(7) 0.0377(8) 0.0342(7) -0.0042(6) 0.0092(5) 0.0048(5)
N1 0.0210(7) 0.0240(8) 0.0215(7) -0.0004(5) 0.0047(5) 0.0011(5)
C1 0.0175(8) 0.0279(9) 0.0228(8) -0.0009(7) 0.0060(6) 0.0024(6)
C2 0.0229(8) 0.0277(9) 0.0261(8) 0.0001(7) 0.0065(7) 0.0014(6)
C3 0.0296(10) 0.0325(10) 0.0299(9) 0.0028(7) 0.0065(7) 0.0089(7)
C4 0.0217(9) 0.0400(11) 0.0298(9) -0.0009(8) -0.0001(7) 0.0071(7)
C5 0.0208(9) 0.0342(10) 0.0344(10) -0.0040(8) 0.0004(7) 0.0003(7)
C6 0.0208(8) 0.0292(9) 0.0286(9) 0.0010(7) 0.0052(7) 0.0002(7)
C7 0.0220(9) 0.0264(9) 0.0233(8) 0.0003(6) 0.0030(6) 0.0006(6)
C8 0.0224(8) 0.0251(9) 0.0226(8) -0.0011(6) 0.0029(6) 0.0001(6)
C9 0.0270(9) 0.0227(9) 0.0250(8) -0.0002(7) 0.0001(6) 0.0013(6)
C10 0.0193(8) 0.0251(8) 0.0210(8) -0.0026(6) 0.0044(6) -0.0015(6)
C11 0.0173(8) 0.0255(9) 0.0177(7) -0.0016(6) 0.0008(6) -0.0037(6)
C12 0.0181(8) 0.0297(9) 0.0220(8) -0.0032(6) 0.0025(6) 0.0004(6)
C13 0.0255(9) 0.0275(9) 0.0237(8) -0.0012(7) -0.0021(6) 0.0020(7)
C14 0.0328(10) 0.0306(10) 0.0204(8) 0.0037(7) 0.0006(7) -0.0049(7)
C15 0.0236(9) 0.0315(10) 0.0212(8) -0.0018(7) 0.0055(6) -0.0055(7)
C16 0.0168(7) 0.0262(9) 0.0179(7) -0.0031(6) 0.0015(6) -0.0035(6)
C17 0.0172(8) 0.0275(9) 0.0216(8) -0.0047(6) 0.0031(6) -0.0032(6)

loop_
_atom_type_symbol
_atom_type_description
_atom_type_scat_dispersion_real
_atom_type_scat_dispersion_imag
_atom_type_scat_source
C C 0.0181 0.0091 'International Tables Vol C Tables 4.2.6.8 and 6.1.1.4'
H H 0.0000 0.0000 'International Tables Vol C Tables 4.2.6.8 and 6.1.1.4'
N N 0.0311 0.0180 'International Tables Vol C Tables 4.2.6.8 and 6.1.1.4'
O O 0.0492 0.0322 'International Tables Vol C Tables 4.2.6.8 and 6.1.1.4'

loop_
_geom_angle_atom_site_label_1
_geom_angle_atom_site_label_2
_geom_angle_atom_site_label_3
_geom_angle
_geom_angle_site_symmetry_1
_geom_angle_site_symmetry_3
C10 N1 C9 123.40(14) . .
C17 N1 C9 124.51(15) . .
C17 N1 C10 111.72(14) . .
C2 C1 C7 118.13(16) . .
C6 C1 C2 119.35(16) . .
C6 C1 C7 122.51(16) . .
C1 C2 H2 119.7 . .
C3 C2 C1 120.50(17) . .
C3 C2 H2 119.7 . .
C2 C3 H3 120.0 . .
C2 C3 C4 119.97(18) . .
C4 C3 H3 120.0 . .
C3 C4 H4 120.1 . .
C5 C4 C3 119.78(18) . .
C5 C4 H4 120.1 . .
C4 C5 H5 119.9 . .
C4 C5 C6 120.22(18) . .
C6 C5 H5 119.9 . .
C1 C6 C5 120.16(18) . .
C1 C6 H6 119.9 . .
C5 C6 H6 119.9 . .
O1 C7 C1 120.28(16) . .
O1 C7 C8 120.50(16) . .
C1 C7 C8 119.22(15) . .
C7 C8 H8A 109.7 . .
C7 C8 H8B 109.7 . .
C7 C8 C9 109.95(14) . .
H8A C8 H8B 108.2 . .
C9 C8 H8A 109.7 . .
C9 C8 H8B 109.7 . .
N1 C9 C8 113.75(14) . .
N1 C9 H9A 108.8 . .
N1 C9 H9B 108.8 . .
C8 C9 H9A 108.8 . .
C8 C9 H9B 108.8 . .
H9A C9 H9B 107.7 . .
O2 C10 N1 124.92(16) . .
O2 C10 C11 128.93(16) . .
N1 C10 C11 106.11(13) . .
C12 C11 C10 130.08(15) . .
C12 C11 C16 121.90(16) . .
C16 C11 C10 108.02(14) . .
C11 C12 H12 121.3 . .
C11 C12 C13 117.47(16) . .
C13 C12 H12 121.3 . .
C12 C13 H13 119.7 . .
C12 C13 C14 120.70(17) . .
C14 C13 H13 119.7 . .
C13 C14 H14 119.3 . .
C15 C14 C13 121.45(17) . .
C15 C14 H14 119.3 . .
C14 C15 H15 121.5 . .
C16 C15 C14 117.00(16) . .
C16 C15 H15 121.5 . .
C11 C16 C17 107.94(14) . .
C15 C16 C11 121.47(16) . .
C15 C16 C17 130.57(15) . .
O3 C17 N1 124.78(17) . .
O3 C17 C16 129.04(16) . .
N1 C17 C16 106.18(14) . .

loop_
_geom_bond_atom_site_label_1
_geom_bond_atom_site_label_2
_geom_bond_distance
_geom_bond_site_symmetry_2
O1 C7 1.223(2) .
O2 C10 1.208(2) .
O3 C17 1.215(2) .
N1 C9 1.452(2) .
N1 C10 1.398(2) .
N1 C17 1.388(2) .
C1 C2 1.393(3) .
C1 C6 1.389(3) .
C1 C7 1.495(2) .
C2 H2 0.9500 .
C2 C3 1.386(2) .
C3 H3 0.9500 .
C3 C4 1.390(3) .
C4 H4 0.9500 .
C4 C5 1.387(3) .
C5 H5 0.9500 .
C5 C6 1.391(3) .
C6 H6 0.9500 .
C7 C8 1.514(2) .
C8 H8A 0.9900 .
C8 H8B 0.9900 .
C8 C9 1.519(2) .
C9 H9A 0.9900 .
C9 H9B 0.9900 .
C10 C11 1.486(2) .
C11 C12 1.380(2) .
C11 C16 1.387(2) .
C12 H12 0.9500 .
C12 C13 1.391(3) .
C13 H13 0.9500 .
C13 C14 1.399(3) .
C14 H14 0.9500 .
C14 C15 1.397(3) .
C15 H15 0.9500 .
C15 C16 1.383(2) .
C16 C17 1.491(2) .

loop_
_geom_torsion_atom_site_label_1
_geom_torsion_atom_site_label_2
_geom_torsion_atom_site_label_3
_geom_torsion_atom_site_label_4
_geom_torsion
_geom_torsion_site_symmetry_1
_geom_torsion_site_symmetry_2
_geom_torsion_site_symmetry_3
_geom_torsion_site_symmetry_4
O1 C7 C8 C9 -2.2(2) . . . .
O2 C10 C11 C12 1.5(3) . . . .
O2 C10 C11 C16 -178.47(18) . . . .
N1 C10 C11 C12 179.10(17) . . . .
N1 C10 C11 C16 -0.85(17) . . . .
C1 C2 C3 C4 0.2(3) . . . .
C1 C7 C8 C9 178.50(14) . . . .
C2 C1 C6 C5 0.6(2) . . . .
C2 C1 C7 O1 -3.8(3) . . . .
C2 C1 C7 C8 175.42(15) . . . .
C2 C3 C4 C5 -0.2(3) . . . .
C3 C4 C5 C6 0.3(3) . . . .
C4 C5 C6 C1 -0.5(3) . . . .
C6 C1 C2 C3 -0.4(2) . . . .
C6 C1 C7 O1 177.07(17) . . . .
C6 C1 C7 C8 -3.7(2) . . . .
C7 C1 C2 C3 -179.55(15) . . . .
C7 C1 C6 C5 179.66(16) . . . .
C7 C8 C9 N1 178.77(14) . . . .
C9 N1 C10 O2 4.4(3) . . . .
C9 N1 C10 C11 -173.32(14) . . . .
C9 N1 C17 O3 -4.9(3) . . . .
C9 N1 C17 C16 174.04(14) . . . .
C10 N1 C9 C8 -98.03(19) . . . .
C10 N1 C17 O3 -178.11(16) . . . .
C10 N1 C17 C16 0.85(18) . . . .
C10 C11 C12 C13 -179.99(16) . . . .
C10 C11 C16 C15 -179.67(14) . . . .
C10 C11 C16 C17 1.35(17) . . . .
C11 C12 C13 C14 -0.3(3) . . . .
C11 C16 C17 O3 177.52(17) . . . .
C11 C16 C17 N1 -1.38(18) . . . .
C12 C11 C16 C15 0.4(2) . . . .
C12 C11 C16 C17 -178.61(15) . . . .
C12 C13 C14 C15 0.4(3) . . . .
C13 C14 C15 C16 -0.1(3) . . . .
C14 C15 C16 C11 -0.3(2) . . . .
C14 C15 C16 C17 178.42(16) . . . .
C15 C16 C17 O3 -1.3(3) . . . .
C15 C16 C17 N1 179.78(16) . . . .
C16 C11 C12 C13 0.0(2) . . . .
C17 N1 C9 C8 89.6(2) . . . .
C17 N1 C10 O2 177.70(16) . . . .
C17 N1 C10 C11 -0.04(18) . . . .
